data_7220845
loop_
_publ_author_name
'Liu, Xiao-Yuan'
'Long, Yi-Tao'
'Tian, He'

_publ_section_title
;
 New Insight into the Photo-induced Electron Transfer with a Simple
 Ubiquinone-based Triphenylamine Model
;
_journal_name_full 'RSC Adv.'
_journal_paper_doi 10.1039/C5RA09324D
_journal_year 2015
_chemical_formula_sum 'C27 H23 N O4'
_chemical_formula_weight 425.46
_chemical_name_systematic
; 
 ? 
;
_space_group_crystal_system monoclinic
_space_group_IT_number 14
_space_group_name_Hall '-P 2ybc'
_space_group_name_H-M_alt 'P 1 21/c 1'
_symmetry_space_group_name_Hall '-P 2ybc'
_symmetry_space_group_name_H-M 'P 1 21/c 1'
_atom_sites_solution_hydrogens geom
_audit_creation_method SHELXL-2013
_audit_update_record
;
2014-12-01 deposited with the CCDC.
2015-06-22 downloaded from the CCDC.
;
_cell_angle_alpha 90
_cell_angle_beta 95.907(4)
_cell_angle_gamma 90
_cell_formula_units_Z 4
_cell_length_a 9.7269(19)
_cell_length_b 7.7811(15)
_cell_length_c 28.607(5)
_cell_measurement_reflns_used 3517
_cell_measurement_temperature 293(2)
_cell_measurement_theta_max 53.478
_cell_measurement_theta_min 4.294
_cell_volume 2153.7(7)
_computing_cell_refinement 'Bruker SMART'
_computing_data_collection 'Bruker SMART'
_computing_data_reduction 'Bruker SHELXTL'
_computing_molecular_graphics 'Bruker SHELXTL'
_computing_publication_material 'Bruker SHELXTL'
_computing_structure_refinement 'SHELXL-2013 (Sheldrick, 2013)'
_computing_structure_solution 'Bruker SHELXTL'
_diffrn_ambient_temperature 293(2)
_diffrn_measured_fraction_theta_full 0.999
_diffrn_measured_fraction_theta_max 1.000
_diffrn_measurement_device_type 'CCD area detector'
_diffrn_measurement_method 'phi and omega scans'
_diffrn_radiation_type MoK\a
_diffrn_radiation_wavelength 0.71073
_diffrn_reflns_av_R_equivalents 0.0522
_diffrn_reflns_av_unetI/netI 0.0445
_diffrn_reflns_laue_measured_fraction_full 0.999
_diffrn_reflns_laue_measured_fraction_max 1.000
_diffrn_reflns_limit_h_max 11
_diffrn_reflns_limit_h_min -7
_diffrn_reflns_limit_k_max 9
_diffrn_reflns_limit_k_min -8
_diffrn_reflns_limit_l_max 34
_diffrn_reflns_limit_l_min -34
_diffrn_reflns_number 11839
_diffrn_reflns_point_group_measured_fraction_full 0.999
_diffrn_reflns_point_group_measured_fraction_max 1.000
_diffrn_reflns_theta_full 25.242
_diffrn_reflns_theta_max 25.497
_diffrn_reflns_theta_min 2.105
_exptl_absorpt_coefficient_mu 0.088
_exptl_absorpt_correction_T_max 0.7457
_exptl_absorpt_correction_T_min 0.6285
_exptl_absorpt_correction_type multi-scan
_exptl_absorpt_process_details sadabs
_exptl_crystal_colour colorless
_exptl_crystal_density_diffrn 1.312
_exptl_crystal_description prismatic
_exptl_crystal_F_000 896
_exptl_crystal_size_max 0.211
_exptl_crystal_size_mid 0.165
_exptl_crystal_size_min 0.112
_refine_diff_density_max 0.223
_refine_diff_density_min -0.219
_refine_diff_density_rms 0.051
_refine_ls_extinction_coef 0.0015(10)
_refine_ls_extinction_expression Fc^*^=kFc[1+0.001xFc^2^\l^3^/sin(2\q)]^-1/4^
_refine_ls_extinction_method SHELXL
_refine_ls_goodness_of_fit_ref 1.027
_refine_ls_hydrogen_treatment constr
_refine_ls_matrix_type full
_refine_ls_number_parameters 312
_refine_ls_number_reflns 4008
_refine_ls_number_restraints 38
_refine_ls_restrained_S_all 1.041
_refine_ls_R_factor_all 0.0653
_refine_ls_R_factor_gt 0.0497
_refine_ls_shift/su_max 0.027
_refine_ls_shift/su_mean 0.000
_refine_ls_structure_factor_coef Fsqd
_refine_ls_weighting_details 'w=1/[\s^2^(Fo^2^)+(0.0553P)^2^+0.7209P] where P=(Fo^2^+2Fc^2^)/3'
_refine_ls_weighting_scheme calc
_refine_ls_wR_factor_gt 0.1198
_refine_ls_wR_factor_ref 0.1291
_reflns_Friedel_coverage 0.000
_reflns_number_gt 3087
_reflns_number_total 4008
_reflns_threshold_expression 'I > 2\s(I)'
_cod_data_source_file c5ra09324d2.cif
_cod_data_source_block cd214669
_cod_original_cell_volume 2153.6(7)
_cod_database_code 7220845
_shelx_space_group_comment
; 
The symmetry employed for this shelxl refinement is uniquely defined 
by the following loop, which should always be used as a source of 
symmetry information in preference to the above space-group names. 
They are only intended as comments. 
;
_shelxl_version_number 2013-4

loop_
_space_group_symop_operation_xyz
'x, y, z'
'-x, y+1/2, -z+1/2'
'-x, -y, -z'
'x, -y-1/2, z-1/2'

loop_
_atom_site_label
_atom_site_type_symbol
_atom_site_fract_x
_atom_site_fract_y
_atom_site_fract_z
_atom_site_U_iso_or_equiv
_atom_site_adp_type
_atom_site_occupancy
_atom_site_site_symmetry_order
_atom_site_calc_flag
_atom_site_refinement_flags_posn
_atom_site_refinement_flags_adp
_atom_site_refinement_flags_occupancy
_atom_site_disorder_assembly
_atom_site_disorder_group
N1 N 0.55845(15) 0.8249(2) 0.36696(5) 0.0414(4) Uani 1 1 d . . . . .
O1 O 0.02636(13) 0.9254(2) 0.23289(4) 0.0504(4) Uani 1 1 d . . . . .
O2 O -0.17218(14) 0.8462(2) 0.16042(5) 0.0647(5) Uani 1 1 d . . . . .
O4 O 0.19661(17) 0.8786(2) 0.06816(5) 0.0676(5) Uani 1 1 d . . . . .
C1 C 0.06541(18) 0.8750(2) 0.19633(6) 0.0382(4) Uani 1 1 d . . . . .
C2 C -0.03546(19) 0.8488(3) 0.15460(7) 0.0446(5) Uani 1 1 d . . . . .
C3 C 0.0076(2) 0.8491(3) 0.11187(6) 0.0467(5) Uani 1 1 d . . . . .
C4 C 0.1573(2) 0.8592(3) 0.10666(6) 0.0441(5) Uani 1 1 d . . . . .
C5 C 0.25917(19) 0.8417(2) 0.14901(6) 0.0385(4) Uani 1 1 d . . . . .
C6 C 0.21610(18) 0.8474(2) 0.19216(6) 0.0351(4) Uani 1 1 d . . . . .
C7 C 0.30619(17) 0.8404(2) 0.23711(6) 0.0328(4) Uani 1 1 d . . . . .
C8 C 0.42654(17) 0.9376(2) 0.24440(6) 0.0363(4) Uani 1 1 d . . . . .
H8 H 0.4518 1.0068 0.2202 0.044 Uiso 1 1 calc R U . . .
C9 C 0.50936(18) 0.9341(2) 0.28649(6) 0.0365(4) Uani 1 1 d . . . . .
H9 H 0.5887 1.0015 0.2903 0.044 Uiso 1 1 calc R U . . .
C10 C 0.47553(17) 0.8310(2) 0.32334(6) 0.0337(4) Uani 1 1 d . . . . .
C11 C 0.35538(18) 0.7324(2) 0.31640(6) 0.0360(4) Uani 1 1 d . . . . .
H11 H 0.3309 0.6619 0.3405 0.043 Uiso 1 1 calc R U . . .
C12 C 0.27251(17) 0.7382(2) 0.27438(6) 0.0345(4) Uani 1 1 d . . . . .
H12 H 0.1923 0.6724 0.2708 0.041 Uiso 1 1 calc R U . . .
C13 C 0.70474(18) 0.8412(2) 0.37015(6) 0.0370(4) Uani 1 1 d . . . . .
C14 C 0.77834(18) 0.7874(3) 0.33412(7) 0.0419(4) Uani 1 1 d . . . . .
H14 H 0.7318 0.7384 0.3073 0.050 Uiso 1 1 calc R U . . .
C15 C 0.9201(2) 0.8053(3) 0.33731(8) 0.0522(5) Uani 1 1 d . . . . .
H15 H 0.9680 0.7715 0.3124 0.063 Uiso 1 1 calc R U . . .
C16 C 0.9909(2) 0.8728(3) 0.37707(9) 0.0635(6) Uani 1 1 d . . . . .
H16 H 1.0866 0.8835 0.3794 0.076 Uiso 1 1 calc R U . . .
C17 C 0.9193(2) 0.9240(3) 0.41310(9) 0.0666(7) Uani 1 1 d . . . . .
H17 H 0.9668 0.9692 0.4402 0.080 Uiso 1 1 calc R U . . .
C18 C 0.7771(2) 0.9097(3) 0.40990(7) 0.0538(5) Uani 1 1 d . . . . .
H18 H 0.7297 0.9465 0.4347 0.065 Uiso 1 1 calc R U . . .
C19 C 0.48976(18) 0.8292(2) 0.40873(6) 0.0393(4) Uani 1 1 d . . . . .
C20 C 0.5248(2) 0.7151(3) 0.44502(7) 0.0540(5) Uani 1 1 d . . . . .
H20 H 0.5948 0.6350 0.4428 0.065 Uiso 1 1 calc R U . . .
C21 C 0.4550(3) 0.7214(3) 0.48443(7) 0.0695(7) Uani 1 1 d . . . . .
H21 H 0.4791 0.6458 0.5091 0.083 Uiso 1 1 calc R U . . .
C22 C 0.3504(3) 0.8374(3) 0.48788(8) 0.0665(7) Uani 1 1 d . . . . .
H22 H 0.3022 0.8379 0.5143 0.080 Uiso 1 1 calc R U . . .
C23 C 0.3169(2) 0.9525(3) 0.45234(7) 0.0568(6) Uani 1 1 d . . . . .
H23 H 0.2470 1.0326 0.4548 0.068 Uiso 1 1 calc R U . . .
C24 C 0.38694(19) 0.9493(3) 0.41295(7) 0.0457(5) Uani 1 1 d . . . . .
H24 H 0.3650 1.0284 0.3890 0.055 Uiso 1 1 calc R U . . .
C25 C 0.4055(2) 0.8208(3) 0.13842(7) 0.0501(5) Uani 1 1 d . . . . .
H25A H 0.4429 0.9311 0.1315 0.075 Uiso 1 1 calc R U . . .
H25B H 0.4085 0.7464 0.1118 0.075 Uiso 1 1 calc R U . . .
H25C H 0.4592 0.7717 0.1651 0.075 Uiso 1 1 calc R U . . .
C26 C -0.2148(2) 0.7360(4) 0.19606(8) 0.0682(7) Uani 1 1 d . . . . .
H26A H -0.1494 0.6441 0.2017 0.102 Uiso 1 1 calc R U . . .
H26B H -0.3043 0.6894 0.1860 0.102 Uiso 1 1 calc R U . . .
H26C H -0.2193 0.8005 0.2245 0.102 Uiso 1 1 calc R U . . .
O3 O -0.0848(10) 0.8243(14) 0.0726(6) 0.0662(16) Uani 0.65 1 d D U P A 1
C27 C -0.1116(8) 0.9686(11) 0.0432(3) 0.101(2) Uani 0.5 1 d D U P A 1
H27A H -0.1520 1.0581 0.0604 0.152 Uiso 0.5 1 calc R U P A 1
H27B H -0.1743 0.9369 0.0165 0.152 Uiso 0.5 1 calc R U P A 1
H27C H -0.0266 1.0089 0.0328 0.152 Uiso 0.5 1 calc R U P A 1
O3' O -0.064(2) 0.848(3) 0.0703(11) 0.071(2) Uani 0.35 1 d D U P A 2
C27' C -0.1801(7) 0.9564(10) 0.0602(2) 0.0808(18) Uani 0.5 1 d D U P A 2
H27D H -0.2555 0.9142 0.0761 0.121 Uiso 0.5 1 calc R U P A 2
H27E H -0.2064 0.9574 0.0269 0.121 Uiso 0.5 1 calc R U P A 2
H27F H -0.1571 1.0709 0.0707 0.121 Uiso 0.5 1 calc R U P A 2

loop_
_atom_site_aniso_label
_atom_site_aniso_U_11
_atom_site_aniso_U_22
_atom_site_aniso_U_33
_atom_site_aniso_U_23
_atom_site_aniso_U_13
_atom_site_aniso_U_12
N1 0.0303(8) 0.0641(11) 0.0300(8) -0.0010(7) 0.0034(6) -0.0013(7)
O1 0.0387(7) 0.0704(10) 0.0430(8) -0.0074(7) 0.0078(6) 0.0050(7)
O2 0.0327(7) 0.1005(13) 0.0593(9) 0.0154(9) -0.0034(7) 0.0067(8)
O4 0.0721(10) 0.0981(13) 0.0332(8) 0.0043(8) 0.0089(7) 0.0129(9)
C1 0.0349(9) 0.0426(10) 0.0372(10) 0.0032(8) 0.0048(8) 0.0028(8)
C2 0.0334(10) 0.0533(12) 0.0455(11) 0.0040(9) -0.0028(8) 0.0073(9)
C3 0.0480(11) 0.0528(12) 0.0369(10) 0.0008(9) -0.0076(9) 0.0086(9)
C4 0.0538(12) 0.0469(11) 0.0317(10) 0.0011(8) 0.0043(9) 0.0077(9)
C5 0.0402(10) 0.0390(10) 0.0368(10) 0.0026(8) 0.0063(8) 0.0037(8)
C6 0.0331(9) 0.0375(10) 0.0345(9) 0.0021(7) 0.0024(7) 0.0009(7)
C7 0.0291(8) 0.0374(10) 0.0324(9) -0.0001(7) 0.0053(7) 0.0027(7)
C8 0.0356(9) 0.0387(10) 0.0354(9) 0.0068(8) 0.0075(8) 0.0002(8)
C9 0.0302(9) 0.0396(10) 0.0399(9) 0.0002(8) 0.0048(7) -0.0047(8)
C10 0.0299(8) 0.0417(10) 0.0298(9) -0.0021(7) 0.0045(7) 0.0023(7)
C11 0.0340(9) 0.0431(10) 0.0320(9) 0.0056(8) 0.0089(7) -0.0003(8)
C12 0.0270(8) 0.0403(10) 0.0368(9) -0.0015(8) 0.0057(7) -0.0036(7)
C13 0.0311(9) 0.0402(10) 0.0390(10) -0.0004(8) 0.0004(8) -0.0004(8)
C14 0.0344(10) 0.0476(11) 0.0434(10) -0.0028(9) 0.0032(8) -0.0021(8)
C15 0.0367(10) 0.0589(13) 0.0624(13) 0.0011(11) 0.0120(10) 0.0013(10)
C16 0.0330(11) 0.0775(17) 0.0787(16) -0.0026(13) -0.0011(11) -0.0073(11)
C17 0.0451(12) 0.0818(18) 0.0692(15) -0.0167(13) -0.0124(11) -0.0116(12)
C18 0.0444(11) 0.0682(14) 0.0477(12) -0.0146(10) -0.0009(9) -0.0016(10)
C19 0.0369(10) 0.0492(11) 0.0318(9) -0.0039(8) 0.0039(8) -0.0066(8)
C20 0.0749(15) 0.0491(12) 0.0384(11) 0.0004(9) 0.0077(10) 0.0036(11)
C21 0.118(2) 0.0545(14) 0.0382(12) 0.0025(10) 0.0179(13) -0.0094(15)
C22 0.0885(18) 0.0681(16) 0.0483(13) -0.0170(12) 0.0328(12) -0.0260(14)
C23 0.0458(11) 0.0711(15) 0.0559(13) -0.0181(12) 0.0159(10) -0.0079(11)
C24 0.0385(10) 0.0585(13) 0.0398(10) -0.0013(9) 0.0024(8) -0.0029(9)
C25 0.0456(11) 0.0644(14) 0.0423(11) 0.0037(9) 0.0145(9) 0.0039(10)
C26 0.0438(12) 0.0913(19) 0.0692(15) 0.0050(14) 0.0046(11) -0.0148(12)
O3 0.062(3) 0.084(3) 0.047(2) 0.000(2) -0.020(2) 0.005(2)
C27 0.099(5) 0.110(4) 0.086(4) 0.027(4) -0.036(4) 0.009(4)
O3' 0.066(4) 0.093(4) 0.050(3) 0.001(4) -0.021(4) 0.017(4)
C27' 0.076(4) 0.094(4) 0.065(3) 0.005(3) -0.023(3) 0.027(4)

loop_
_atom_type_symbol
_atom_type_description
_atom_type_scat_dispersion_real
_atom_type_scat_dispersion_imag
_atom_type_scat_source
C C 0.0033 0.0016 'International Tables Vol C Tables 4.2.6.8 and 6.1.1.4'
H H 0.0000 0.0000 'International Tables Vol C Tables 4.2.6.8 and 6.1.1.4'
N N 0.0061 0.0033 'International Tables Vol C Tables 4.2.6.8 and 6.1.1.4'
O O 0.0106 0.0060 'International Tables Vol C Tables 4.2.6.8 and 6.1.1.4'

loop_
_geom_angle_atom_site_label_1
_geom_angle_atom_site_label_2
_geom_angle_atom_site_label_3
_geom_angle
C10 N1 C13 121.95(14)
C10 N1 C19 117.63(14)
C13 N1 C19 119.70(14)
C2 O2 C26 117.19(16)
O1 C1 C2 119.96(16)
O1 C1 C6 120.69(17)
C2 C1 C6 119.28(15)
C3 C2 O2 121.12(17)
C3 C2 C1 119.69(17)
O2 C2 C1 118.68(16)
O3' C3 C2 130.2(11)
C2 C3 O3 120.5(6)
O3' C3 C4 110.0(11)
C2 C3 C4 119.82(17)
O3 C3 C4 119.4(6)
O4 C4 C3 120.24(18)
O4 C4 C5 120.28(18)
C3 C4 C5 119.46(15)
C6 C5 C4 119.95(16)
C6 C5 C25 125.66(17)
C4 C5 C25 114.39(15)
C5 C6 C7 125.71(16)
C5 C6 C1 118.53(16)
C7 C6 C1 115.63(14)
C8 C7 C12 117.08(15)
C8 C7 C6 121.60(15)
C12 C7 C6 121.31(15)
C9 C8 C7 121.83(16)
C9 C8 H8 119.1
C7 C8 H8 119.1
C8 C9 C10 120.71(16)
C8 C9 H9 119.6
C10 C9 H9 119.6
C9 C10 C11 118.01(15)
C9 C10 N1 121.99(16)
C11 C10 N1 120.01(15)
C12 C11 C10 120.84(15)
C12 C11 H11 119.6
C10 C11 H11 119.6
C11 C12 C7 121.53(16)
C11 C12 H12 119.2
C7 C12 H12 119.2
C14 C13 C18 118.21(17)
C14 C13 N1 121.18(16)
C18 C13 N1 120.60(16)
C13 C14 C15 120.79(19)
C13 C14 H14 119.6
C15 C14 H14 119.6
C16 C15 C14 120.41(19)
C16 C15 H15 119.8
C14 C15 H15 119.8
C17 C16 C15 119.2(2)
C17 C16 H16 120.4
C15 C16 H16 120.4
C16 C17 C18 120.8(2)
C16 C17 H17 119.6
C18 C17 H17 119.6
C17 C18 C13 120.5(2)
C17 C18 H18 119.7
C13 C18 H18 119.7
C20 C19 C24 119.55(17)
C20 C19 N1 120.88(18)
C24 C19 N1 119.57(17)
C21 C20 C19 119.3(2)
C21 C20 H20 120.4
C19 C20 H20 120.4
C22 C21 C20 121.0(2)
C22 C21 H21 119.5
C20 C21 H21 119.5
C23 C22 C21 119.9(2)
C23 C22 H22 120.0
C21 C22 H22 120.0
C22 C23 C24 119.8(2)
C22 C23 H23 120.1
C24 C23 H23 120.1
C23 C24 C19 120.5(2)
C23 C24 H24 119.8
C19 C24 H24 119.8
C5 C25 H25A 109.5
C5 C25 H25B 109.5
H25A C25 H25B 109.5
C5 C25 H25C 109.5
H25A C25 H25C 109.5
H25B C25 H25C 109.5
O2 C26 H26A 109.5
O2 C26 H26B 109.5
H26A C26 H26B 109.5
O2 C26 H26C 109.5
H26A C26 H26C 109.5
H26B C26 H26C 109.5
C3 O3 C27 116.0(9)
O3 C27 H27A 109.5
O3 C27 H27B 109.5
H27A C27 H27B 109.5
O3 C27 H27C 109.5
H27A C27 H27C 109.5
H27B C27 H27C 109.5
C3 O3' C27' 121(2)
O3' C27' H27D 109.5
O3' C27' H27E 109.5
H27D C27' H27E 109.5
O3' C27' H27F 109.5
H27D C27' H27F 109.5
H27E C27' H27F 109.5

loop_
_geom_bond_atom_site_label_1
_geom_bond_atom_site_label_2
_geom_bond_distance
N1 C10 1.415(2)
N1 C13 1.422(2)
N1 C19 1.428(2)
O1 C1 1.214(2)
O2 C2 1.357(2)
O2 C26 1.426(3)
O4 C4 1.212(2)
C1 C2 1.479(3)
C1 C6 1.498(2)
C2 C3 1.332(3)
C3 O3' 1.31(3)
C3 O3 1.378(14)
C3 C4 1.481(3)
C4 C5 1.490(3)
C5 C6 1.345(2)
C5 C25 1.494(3)
C6 C7 1.481(2)
C7 C8 1.391(2)
C7 C12 1.396(2)
C8 C9 1.378(2)
C8 H8 0.9300
C9 C10 1.391(2)
C9 H9 0.9300
C10 C11 1.395(2)
C11 C12 1.377(2)
C11 H11 0.9300
C12 H12 0.9300
C13 C14 1.379(3)
C13 C18 1.381(3)
C14 C15 1.380(3)
C14 H14 0.9300
C15 C16 1.372(3)
C15 H15 0.9300
C16 C17 1.361(3)
C16 H16 0.9300
C17 C18 1.382(3)
C17 H17 0.9300
C18 H18 0.9300
C19 C20 1.382(3)
C19 C24 1.383(3)
C20 C21 1.375(3)
C20 H20 0.9300
C21 C22 1.372(4)
C21 H21 0.9300
C22 C23 1.369(3)
C22 H22 0.9300
C23 C24 1.376(3)
C23 H23 0.9300
C24 H24 0.9300
C25 H25A 0.9600
C25 H25B 0.9600
C25 H25C 0.9600
C26 H26A 0.9600
C26 H26B 0.9600
C26 H26C 0.9600
O3 C27 1.410(12)
C27 H27A 0.9600
C27 H27B 0.9600
C27 H27C 0.9600
O3' C27' 1.418(17)
C27' H27D 0.9600
C27' H27E 0.9600
C27' H27F 0.9600

loop_
_geom_torsion_atom_site_label_1
_geom_torsion_atom_site_label_2
_geom_torsion_atom_site_label_3
_geom_torsion_atom_site_label_4
_geom_torsion
C26 O2 C2 C3 137.7(2)
C26 O2 C2 C1 -50.5(3)
O1 C1 C2 C3 158.1(2)
C6 C1 C2 C3 -18.8(3)
O1 C1 C2 O2 -13.8(3)
C6 C1 C2 O2 169.27(18)
O2 C2 C3 O3' 0.3(13)
C1 C2 C3 O3' -171.4(13)
O2 C2 C3 O3 -8.6(6)
C1 C2 C3 O3 179.8(5)
O2 C2 C3 C4 177.46(18)
C1 C2 C3 C4 5.8(3)
O3' C3 C4 O4 5.8(11)
C2 C3 C4 O4 -171.9(2)
O3 C3 C4 O4 14.0(6)
O3' C3 C4 C5 -172.9(10)
C2 C3 C4 C5 9.4(3)
O3 C3 C4 C5 -164.7(5)
O4 C4 C5 C6 169.57(19)
C3 C4 C5 C6 -11.7(3)
O4 C4 C5 C25 -9.7(3)
C3 C4 C5 C25 169.04(18)
C4 C5 C6 C7 -176.78(17)
C25 C5 C6 C7 2.4(3)
C4 C5 C6 C1 -1.2(3)
C25 C5 C6 C1 177.94(18)
O1 C1 C6 C5 -160.59(18)
C2 C1 C6 C5 16.3(3)
O1 C1 C6 C7 15.4(3)
C2 C1 C6 C7 -167.68(16)
C5 C6 C7 C8 45.2(3)
C1 C6 C7 C8 -130.47(17)
C5 C6 C7 C12 -135.98(19)
C1 C6 C7 C12 48.3(2)
C12 C7 C8 C9 -0.1(3)
C6 C7 C8 C9 178.72(16)
C7 C8 C9 C10 0.6(3)
C8 C9 C10 C11 -0.3(3)
C8 C9 C10 N1 -179.92(16)
C13 N1 C10 C9 -34.0(3)
C19 N1 C10 C9 136.21(18)
C13 N1 C10 C11 146.36(17)
C19 N1 C10 C11 -43.4(2)
C9 C10 C11 C12 -0.4(3)
N1 C10 C11 C12 179.23(16)
C10 C11 C12 C7 0.9(3)
C8 C7 C12 C11 -0.6(3)
C6 C7 C12 C11 -179.44(16)
C10 N1 C13 C14 -29.7(3)
C19 N1 C13 C14 160.22(18)
C10 N1 C13 C18 151.13(19)
C19 N1 C13 C18 -18.9(3)
C18 C13 C14 C15 -1.5(3)
N1 C13 C14 C15 179.34(18)
C13 C14 C15 C16 1.9(3)
C14 C15 C16 C17 -0.9(4)
C15 C16 C17 C18 -0.4(4)
C16 C17 C18 C13 0.7(4)
C14 C13 C18 C17 0.3(3)
N1 C13 C18 C17 179.4(2)
C10 N1 C19 C20 133.2(2)
C13 N1 C19 C20 -56.4(3)
C10 N1 C19 C24 -46.9(2)
C13 N1 C19 C24 123.5(2)
C24 C19 C20 C21 1.1(3)
N1 C19 C20 C21 -179.0(2)
C19 C20 C21 C22 0.8(4)
C20 C21 C22 C23 -1.9(4)
C21 C22 C23 C24 1.1(3)
C22 C23 C24 C19 0.8(3)
C20 C19 C24 C23 -1.9(3)
N1 C19 C24 C23 178.21(18)
O3' C3 O3 C27 -35(7)
C2 C3 O3 C27 110.3(9)
C4 C3 O3 C27 -75.7(11)
C2 C3 O3' C27' 45(2)
O3 C3 O3' C27' 84(7)
C4 C3 O3' C27' -132.6(16)
